data_4030199
loop_
_publ_author_name
'Arriortua, M. I.'
'Cortes, R.'
'Rojo, T.'
'Via, J.'
'Solans, X'

_publ_section_title
;
 Synthesis and crystal structure of a dimeric nickel (II)-terpyridine
 complex : [Ni2(C15H11N3)2(C2O4)(HOCH3)2][B(C6H5)4]2
;
_journal_name_full 'European Journal of Solid State and Inorganic Chemistry'
_journal_page_first 91
_journal_page_last 99
_journal_volume 26
_journal_year 1989
_chemical_formula_sum 'C82 H70 B2 N6 Ni2 O6'
_chemical_formula_weight 1374.48
_space_group_IT_number 14
_symmetry_cell_setting monoclinic
_symmetry_Int_Tables_number 14
_symmetry_space_group_name_Hall '-P 2yn'
_symmetry_space_group_name_H-M 'P 1 21/n 1'
_cell_angle_alpha 90
_cell_angle_beta 95.28(2)
_cell_angle_gamma 90
_cell_formula_units_Z 4
_cell_length_a 11.340(7)
_cell_length_b 11.044(1)
_cell_length_c 27.145(2)
_cell_volume 3385(2)
_diffrn_ambient_temperature 293
_diffrn_radiation_probe x-ray
_diffrn_radiation_type MoK\a
_diffrn_radiation_wavelength 0.71069
_exptl_absorpt_coefficient_mu 0.613
_exptl_crystal_density_diffrn 1.35
_exptl_crystal_density_meas 1.34
_exptl_crystal_F_000 1436
_refine_ls_number_reflns 1367
_refine_ls_R_factor_gt 0.078
_refine_ls_wR_factor_gt 0.077
_cod_data_source_file EJSSIC-1989-26-91-99.cif
_cod_data_source_block nickel-complex
_cod_original_sg_symbol_H-M 'P 21/n'
_cod_database_code 4030199

loop_
_symmetry_equiv_pos_site_id
_symmetry_equiv_pos_as_xyz
1 x,y,z
2 1/2-x,1/2+y,1/2-z
3 -x,-y,-z
4 1/2+x,1/2-y,1/2+z

loop_
_atom_site_label
_atom_site_type_symbol
_atom_site_thermal_displace_type
_atom_site_fract_x
_atom_site_fract_y
_atom_site_fract_z
_atom_site_occupancy
_atom_site_U_iso_or_equiv
Ni Ni Uiso 0.1527(4) 0.1833(4) 1.0012(2) 1.000 0.0431
O1 O Uiso -0.0298(16) 0.1516(16) 0.9944(7) 1.000 0.0342
O2 O Uiso 0.158(2) 0.0032(17) 1.0127(8) 1.000 0.0532
O3 O Uiso 0.340(2) 0.184(2) 1.0147(9) 1.000 0.0747
N1 N Uiso 0.1556(15) 0.176(3) 0.9227(6) 1.000 0.0532
N2 N Uiso 0.1510(17) 0.359(2) 0.9894(9) 1.000 0.0557
N3 N Uiso 0.1464(15) 0.256(2) 1.0748(7) 1.000 0.0557
C1 C Uiso 0.1497(15) 0.076(3) 0.8911(6) 1.000 0.0583
C2 C Uiso 0.1341(15) 0.093(3) 0.8400(6) 1.000 0.0633
C3 C Uiso 0.1245(15) 0.210(3) 0.8205(6) 1.000 0.0684
C4 C Uiso 0.1304(15) 0.310(3) 0.8521(6) 1.000 0.0519
C5 C Uiso 0.1460(15) 0.293(3) 0.9032(6) 1.000 0.0418
C6 C Uiso 0.1521(17) 0.397(2) 0.9404(9) 1.000 0.0355
C7 C Uiso 0.1544(17) 0.520(2) 0.9293(9) 1.000 0.0532
C8 C Uiso 0.1557(17) 0.605(2) 0.9672(9) 1.000 0.0595
C9 C Uiso 0.1547(17) 0.567(2) 1.0162(9) 1.000 0.0646
C10 C Uiso 0.1524(17) 0.444(2) 1.0273(9) 1.000 0.0405
C11 C Uiso 0.1510(15) 0.382(2) 1.0776(7) 1.000 0.0519
C12 C Uiso 0.1464(15) 0.439(2) 1.1231(7) 1.000 0.0684
C13 C Uiso 0.1372(15) 0.371(2) 1.1658(7) 1.000 0.0684
C14 C Uiso 0.1326(15) 0.245(2) 1.1630(7) 1.000 0.0735
C15 C Uiso 0.1372(15) 0.187(2) 1.1175(7) 1.000 0.0633
C16 C Uiso -0.057(3) 0.043(3) 0.9930(12) 1.000 0.0507
C17 C Uiso 0.409(4) 0.102(4) 0.9914(16) 1.000 0.1140
C18 C Uiso 0.513(2) -0.1374(18) 0.8542(7) 1.000 0.0380
C19 C Uiso 0.574(2) -0.2466(18) 0.8511(7) 1.000 0.0760
C20 C Uiso 0.548(2) -0.3438(18) 0.8812(7) 1.000 0.0608
C21 C Uiso 0.462(2) -0.3317(18) 0.9144(7) 1.000 0.0646
C22 C Uiso 0.401(2) -0.2224(18) 0.9175(7) 1.000 0.0823
C23 C Uiso 0.427(2) -0.1253(18) 0.8874(7) 1.000 0.0405
C24 C Uiso 0.6505(18) -0.040(2) 0.7850(9) 1.000 0.0380
C25 C Uiso 0.6465(18) -0.128(2) 0.7481(9) 1.000 0.0456
C26 C Uiso 0.7412(18) -0.141(2) 0.7192(9) 1.000 0.0469
C27 C Uiso 0.8400(18) -0.066(2) 0.7272(9) 1.000 0.0583
C28 C Uiso 0.8441(18) 0.022(2) 0.7642(9) 1.000 0.0557
C29 C Uiso 0.7493(18) 0.035(2) 0.7931(9) 1.000 0.0595
C30 C Uiso 0.5478(17) 0.1041(13) 0.8564(7) 1.000 0.0266
C31 C Uiso 0.4722(17) 0.2039(13) 0.8518(7) 1.000 0.0355
C32 C Uiso 0.4887(17) 0.3003(13) 0.8849(7) 1.000 0.0646
C33 C Uiso 0.5809(17) 0.2969(13) 0.9226(7) 1.000 0.0583
C34 C Uiso 0.6565(17) 0.1971(13) 0.9272(7) 1.000 0.0595
C35 C Uiso 0.6400(17) 0.1007(13) 0.8941(7) 1.000 0.0431
C36 C Uiso 0.4135(18) 0.002(2) 0.7761(7) 1.000 0.0418
C37 C Uiso 0.3115(18) -0.069(2) 0.7702(7) 1.000 0.0595
C38 C Uiso 0.2208(18) -0.040(2) 0.7339(7) 1.000 0.0557
C39 C Uiso 0.2321(18) 0.061(2) 0.7035(7) 1.000 0.1165
C40 C Uiso 0.3341(18) 0.132(2) 0.7094(7) 1.000 0.1229
C41 C Uiso 0.4248(18) 0.103(2) 0.7457(7) 1.000 0.0785
B B Uiso 0.543(4) -0.018(3) 0.8164(15) 1.000 0.0760

loop_
_atom_type_symbol
_atom_type_description
_atom_type_scat_dispersion_real
_atom_type_scat_dispersion_imag
_atom_type_scat_source
C C 0.0033 0.0016 ' International Tables Vol C Tables 4.2.6.8 and 6.1.1.4'
B B 0.0013 0.0007 ' International Tables Vol C Tables 4.2.6.8 and 6.1.1.4'
N N 0.0061 0.0033 ' International Tables Vol C Tables 4.2.6.8 and 6.1.1.4'
Ni Ni 0.3393 1.1124 ' International Tables Vol C Tables 4.2.6.8 and 6.1.1.4'
O O 0.0106 0.0060 ' International Tables Vol C Tables 4.2.6.8 and 6.1.1.4'

loop_
_geom_angle_atom_site_label_1
_geom_angle_atom_site_label_2
_geom_angle_atom_site_label_3
_geom_angle
_geom_angle_site_symmetry_1
_geom_angle_site_symmetry_3
_geom_angle_publ_flag
O1 Ni O2 82.2(8) . . yes
O1 Ni O3 169.4(8) . . yes
O1 Ni N1 90.7(7) . . yes
O1 Ni N2 99.0(8) . . yes
O1 Ni N3 91.6(7) . . yes
O2 Ni O3 87.8(9) . . yes
O2 Ni N1 96.6(11) . . yes
O2 Ni N2 178.7(9) . . yes
O2 Ni N3 103.1(9) . . yes
O3 Ni N1 93.8(8) . . yes
O3 Ni N2 91.1(8) . . yes
O3 Ni N3 87.5(8) . . yes
N1 Ni N2 82.9(12) . . yes
N1 Ni N3 160.3(11) . . yes
N2 Ni N3 77.5(9) . . yes
Ni O1 C16 114(2) . . yes
Ni O2 C16 112(2) . 3_557 yes
Ni O3 C17 121(2) . . yes
Ni N1 C1 130(2) . . yes
Ni N1 C5 109.6(17) . . yes
C1 N1 C5 120.1(17) . . yes
Ni N2 C6 116.8(17) . . yes
Ni N2 C10 123.1(18) . . yes
C6 N2 C10 120(2) . . yes
Ni N3 C11 114.7(14) . . yes
Ni N3 C15 125.1(16) . . yes
C11 N3 C15 120.3(18) . . yes
N1 C1 C2 120(3) . . yes
C1 C2 C3 120(3) . . no
C2 C3 C4 120.1(17) . . no
C3 C4 C5 120(3) . . no
N1 C5 C4 120(3) . . yes
N1 C5 C6 116.6(16) . . yes
C4 C5 C6 123(3) . . no
N2 C6 C5 114(2) . . yes
N2 C6 C7 120(2) . . yes
C5 C6 C7 126(2) . . no
C6 C7 C8 120(2) . . no
C7 C8 C9 120(2) . . no
C8 C9 C10 120(2) . . no
N2 C10 C9 120(2) . . yes
N2 C10 C11 111.0(19) . . yes
C9 C10 C11 129(2) . . no
N3 C11 C10 113.7(17) . . yes
N3 C11 C12 119.7(18) . . yes
C10 C11 C12 127(2) . . no
C11 C12 C13 120(2) . . no
C12 C13 C14 119.9(18) . . no
C13 C14 C15 120.1(18) . . no
N3 C15 C14 120(2) . . yes
O1 C16 O2 129(3) . 3_557 yes
O1 C16 C16 112(3) . 3_557 yes
O2 C16 C16 119(3) 3_557 3_557 yes
C19 C18 C23 120.1(18) . . no
C19 C18 B 120(2) . . yes
C23 C18 B 120(2) . . yes
C18 C19 C20 119.7(19) . . no
C19 C20 C21 120.2(19) . . no
C20 C21 C22 120.1(18) . . no
C21 C22 C23 119.7(19) . . no
C18 C23 C22 120.2(19) . . no
C25 C24 C29 120(2) . . no
C25 C24 B 122(2) . . yes
C29 C24 B 118(2) . . yes
C24 C25 C26 120(2) . . no
C25 C26 C27 120(2) . . no
C26 C27 C28 120(2) . . no
C27 C28 C29 120(2) . . no
C24 C29 C28 120(2) . . no
C31 C30 C35 120.0(15) . . no
C31 C30 B 125(2) . . yes
C35 C30 B 114.7(19) . . yes
C30 C31 C32 120.0(17) . . no
C31 C32 C33 120.0(15) . . no
C32 C33 C34 120.0(15) . . no
C33 C34 C35 120.0(17) . . no
C30 C35 C34 120.0(15) . . no
C37 C36 C41 120.0(18) . . no
C37 C36 B 130(2) . . yes
C41 C36 B 110.5(19) . . yes
C36 C37 C38 120.1(19) . . no
C37 C38 C39 119.9(19) . . no
C38 C39 C40 120.0(18) . . no
C39 C40 C41 120.1(19) . . no
C36 C41 C40 119.9(19) . . no
C18 B C24 114(2) . . yes
C18 B C30 103(2) . . yes
C18 B C36 106(2) . . yes
C24 B C30 119(3) . . yes
C24 B C36 109(2) . . yes
C30 B C36 106(2) . . yes

loop_
_geom_bond_atom_site_label_1
_geom_bond_atom_site_label_2
_geom_bond_distance
_geom_bond_site_symmetry_2
_geom_bond_publ_flag
Ni O1 2.090(19) . yes
Ni O2 2.013(19) . yes
Ni O3 2.12(2) . yes
Ni N1 2.136(17) . yes
Ni N2 1.97(2) . yes
Ni N3 2.16(2) . yes
O1 C16 1.24(4) . yes
O2 C16 1.25(4) 3_557 yes
O3 C17 1.39(5) . yes
N1 C1 1.40(4) . yes
N1 C5 1.40(4) . yes
N2 C6 1.40(3) . yes
N2 C10 1.39(3) . yes
N3 C11 1.39(3) . yes
N3 C15 1.40(3) . yes
C1 C2 1.40(2) . no
C2 C3 1.40(4) . no
C3 C4 1.40(4) . no
C4 C5 1.40(2) . no
C5 C6 1.53(4) . no
C6 C7 1.39(3) . no
C7 C8 1.39(3) . no
C8 C9 1.40(3) . no
C9 C10 1.39(3) . no
C10 C11 1.53(3) . no
C11 C12 1.39(3) . no
C12 C13 1.39(3) . no
C13 C14 1.39(3) . no
C14 C15 1.40(3) . no
C16 C16 1.62(5) 3_557 no
C18 C19 1.40(3) . no
C18 C23 1.39(3) . no
C18 B 1.72(4) . yes
C19 C20 1.40(3) . no
C20 C21 1.39(3) . no
C21 C22 1.40(3) . no
C22 C23 1.40(3) . no
C24 C25 1.39(3) . no
C24 C29 1.39(3) . no
C24 B 1.57(5) . yes
C25 C26 1.39(3) . no
C26 C27 1.39(3) . no
C27 C28 1.40(3) . no
C28 C29 1.40(3) . no
C30 C31 1.40(2) . no
C30 C35 1.40(3) . no
C30 B 1.73(4) . yes
C31 C32 1.40(2) . no
C32 C33 1.40(3) . no
C33 C34 1.40(2) . no
C34 C35 1.40(2) . no
C36 C37 1.39(3) . no
C36 C41 1.40(3) . no
C36 B 1.76(5) . yes
C37 C38 1.40(3) . no
C38 C39 1.40(3) . no
C39 C40 1.39(3) . no
C40 C41 1.40(3) . no

loop_
_geom_torsion_atom_site_label_1
_geom_torsion_atom_site_label_2
_geom_torsion_atom_site_label_3
_geom_torsion_atom_site_label_4
_geom_torsion
_geom_torsion_site_symmetry_1
_geom_torsion_site_symmetry_3
_geom_torsion_site_symmetry_4
_geom_torsion_publ_flag
O2 Ni O1 C16 -9(2) . . . no
N1 Ni O1 C16 87(2) . . . no
N2 Ni O1 C16 170(2) . . . no
N3 Ni O1 C16 -112(2) . . . no
O1 Ni O2 C16 5(2) . . 3_557 no
O3 Ni O2 C16 -178(2) . . 3_557 no
N1 Ni O2 C16 -85(2) . . 3_557 no
N3 Ni O2 C16 95(2) . . 3_557 no
O2 Ni O3 C17 49(3) . . . no
N1 Ni O3 C17 -48(3) . . . no
N2 Ni O3 C17 -131(3) . . . no
N3 Ni O3 C17 152(3) . . . no
O1 Ni N1 C1 -76.1(17) . . . no
O1 Ni N1 C5 94.6(13) . . . no
O2 Ni N1 C1 6.1(18) . . . no
O2 Ni N1 C5 176.8(13) . . . no
O3 Ni N1 C1 94.3(17) . . . no
O3 Ni N1 C5 -95.0(13) . . . no
N2 Ni N1 C1 -175.0(17) . . . no
N2 Ni N1 C5 -4.4(13) . . . no
O1 Ni N2 C6 -89.4(16) . . . no
O1 Ni N2 C10 92.6(17) . . . no
O3 Ni N2 C6 93.7(16) . . . no
O3 Ni N2 C10 -84.3(18) . . . no
N1 Ni N2 C6 0.1(15) . . . no
N1 Ni N2 C10 -177.9(18) . . . no
N3 Ni N2 C6 -179.1(17) . . . no
N3 Ni N2 C10 3.0(16) . . . no
O1 Ni N3 C11 -102.2(14) . . . no
O1 Ni N3 C15 77.1(16) . . . no
O2 Ni N3 C11 175.5(14) . . . no
O2 Ni N3 C15 -5.2(17) . . . no
O3 Ni N3 C11 88.3(14) . . . no
O3 Ni N3 C15 -92.4(16) . . . no
N2 Ni N3 C11 -3.4(13) . . . no
N2 Ni N3 C15 176.0(16) . . . no
Ni O1 C16 O2 -177(3) . . 3_557 no
Ni O1 C16 C16 11(3) . . 3_557 no
Ni O2 C16 C16 -1(3) . 3_557 . no
Ni O2 C16 O1 171(3) . 3_557 3_557 no
Ni N1 C1 C2 169.8(13) . . . no
C5 N1 C1 C2 0(3) . . . no
Ni N1 C5 C4 -171.7(13) . . . no
Ni N1 C5 C6 7.7(19) . . . no
C1 N1 C5 C4 0(3) . . . no
C1 N1 C5 C6 179.4(16) . . . no
Ni N2 C6 C5 4(2) . . . no
Ni N2 C6 C7 -178.2(15) . . . no
C10 N2 C6 C5 -178.0(17) . . . no
C10 N2 C6 C7 0(3) . . . no
Ni N2 C10 C9 178.1(15) . . . no
Ni N2 C10 C11 -2(2) . . . no
C6 N2 C10 C9 0(3) . . . no
C6 N2 C10 C11 -179.9(17) . . . no
Ni N3 C11 C10 3.4(19) . . . no
Ni N3 C11 C12 179.4(13) . . . no
C15 N3 C11 C10 -176.0(16) . . . no
C15 N3 C11 C12 0(3) . . . no
Ni N3 C15 C14 -179.3(13) . . . no
C11 N3 C15 C14 0(3) . . . no
N1 C1 C2 C3 0(3) . . . no
C1 C2 C3 C4 0(3) . . . no
C2 C3 C4 C5 0(3) . . . no
C3 C4 C5 N1 0(3) . . . no
C3 C4 C5 C6 -179.3(16) . . . no
N1 C5 C6 N2 -8(2) . . . no
N1 C5 C6 C7 174.3(18) . . . no
C4 C5 C6 N2 171.3(17) . . . no
C4 C5 C6 C7 -6(3) . . . no
N2 C6 C7 C8 0(3) . . . no
C5 C6 C7 C8 177.7(18) . . . no
C6 C7 C8 C9 0(3) . . . no
C7 C8 C9 C10 0(3) . . . no
C8 C9 C10 N2 0(3) . . . no
C8 C9 C10 C11 180.0(18) . . . no
N2 C10 C11 N3 -1(2) . . . no
N2 C10 C11 C12 -176.9(18) . . . no
C9 C10 C11 N3 178.8(19) . . . no
C9 C10 C11 C12 3(3) . . . no
N3 C11 C12 C13 0(3) . . . no
C10 C11 C12 C13 175.5(17) . . . no
C11 C12 C13 C14 0(3) . . . no
C12 C13 C14 C15 0(3) . . . no
C13 C14 C15 N3 0(3) . . . no
O1 C16 C16 O2 -7(4) . 3_557 . no
O1 C16 C16 O1 180(3) . 3_557 3_557 no
O2 C16 C16 O2 -180(3) 3_557 3_557 . no
C23 C18 C19 C20 0(3) . . . no
B C18 C19 C20 -179(2) . . . no
C19 C18 C23 C22 0(3) . . . no
B C18 C23 C22 179(2) . . . no
C19 C18 B C24 -7(4) . . . no
C19 C18 B C30 -137(2) . . . no
C19 C18 B C36 113(2) . . . no
C23 C18 B C24 174(2) . . . no
C23 C18 B C30 44(3) . . . no
C23 C18 B C36 -66(3) . . . no
C18 C19 C20 C21 0(3) . . . no
C19 C20 C21 C22 0(3) . . . no
C20 C21 C22 C23 0(3) . . . no
C21 C22 C23 C18 0(3) . . . no
C29 C24 C25 C26 0(3) . . . no
B C24 C25 C26 177(2) . . . no
C25 C24 C29 C28 0(3) . . . no
B C24 C29 C28 -177(2) . . . no
C25 C24 B C18 66(4) . . . no
C25 C24 B C30 -173(2) . . . no
C25 C24 B C36 -52(3) . . . no
C29 C24 B C18 -117(3) . . . no
C29 C24 B C30 4(4) . . . no
C29 C24 B C36 125(2) . . . no
C24 C25 C26 C27 0(3) . . . no
C25 C26 C27 C28 0(3) . . . no
C26 C27 C28 C29 0(3) . . . no
C27 C28 C29 C24 0(3) . . . no
C35 C30 C31 C32 0(3) . . . no
B C30 C31 C32 -177(2) . . . no
C31 C30 C35 C34 0(3) . . . no
B C30 C35 C34 177(2) . . . no
C31 C30 B C18 -118(2) . . . no
C31 C30 B C24 115(3) . . . no
C31 C30 B C36 -8(3) . . . no
C35 C30 B C18 65(3) . . . no
C35 C30 B C24 -62(3) . . . no
C35 C30 B C36 175.3(18) . . . no
C30 C31 C32 C33 0(3) . . . no
C31 C32 C33 C34 0(3) . . . no
C32 C33 C34 C35 0(3) . . . no
C33 C34 C35 C30 0(3) . . . no
C41 C36 C37 C38 0(3) . . . no
B C36 C37 C38 -177(2) . . . no
C37 C36 C41 C40 0(3) . . . no
B C36 C41 C40 177(2) . . . no
C37 C36 B C18 -7(3) . . . no
C37 C36 B C24 116(3) . . . no
C37 C36 B C30 -115(2) . . . no
C41 C36 B C18 175.8(19) . . . no
C41 C36 B C24 -61(3) . . . no
C41 C36 B C30 68(3) . . . no
C36 C37 C38 C39 0(3) . . . no
C37 C38 C39 C40 0(3) . . . no
C38 C39 C40 C41 0(3) . . . no
C39 C40 C41 C36 0(3) . . . no
